data_4036518
loop_
_publ_author_name
'\<Senica, Luka'
'Stopar, Karmen'
'Friedrich, Miha'
'Gro\<selj, Uro\<s'
'Plavec, Janez'
'Po\<ckaj, Marta'
'Podlipnik, \<Crtomir'
'\<Stefane, Bogdan'
'Svete, Jurij'

_publ_section_title
;
 Synthesis and Rotational Isomerism of 1-Substituted Methyl
 (S)-[5-(2-Nitrophenyl)-1H-pyrazole-4-carbonyl]alaninates.
;
_journal_issue 1
_journal_name_full 'The Journal of organic chemistry'
_journal_page_first 146
_journal_page_last 161
_journal_paper_doi 10.1021/acs.joc.5b02467
_journal_volume 81
_journal_year 2016
_chemical_formula_moiety 'C15 H10 Br N3 O2'
_chemical_formula_sum 'C15 H10 Br N3 O2'
_chemical_formula_weight 344.17
_space_group_crystal_system monoclinic
_space_group_IT_number 14
_space_group_name_Hall '-P 2ybc'
_space_group_name_H-M_alt 'P 1 21/c 1'
_atom_sites_solution_hydrogens geom
_audit_creation_method SHELXL-2013
_cell_angle_alpha 90
_cell_angle_beta 107.814(2)
_cell_angle_gamma 90
_cell_formula_units_Z 4
_cell_length_a 12.5293(2)
_cell_length_b 15.6705(4)
_cell_length_c 7.8287(2)
_cell_measurement_reflns_used 3440
_cell_measurement_temperature 293(2)
_cell_measurement_theta_max 27.48
_cell_measurement_theta_min 1.00
_cell_volume 1463.39(6)
_computing_cell_refinement 'DENZO-SMN (Otwinovski & Minor, 1997)'
_computing_data_collection 'COLLECT (Nonius, 2000)'
_computing_data_reduction 'DENZO-SMN (Otwinovski & Minor, 1997)'
_computing_structure_refinement 'SHELXL-2013 (Sheldrick, 2013)'
_computing_structure_solution 'SIR-97 Altomare et al., 1999)'
_diffrn_ambient_temperature 293(2)
_diffrn_measured_fraction_theta_full 0.993
_diffrn_measured_fraction_theta_max 0.992
_diffrn_measurement_device_type 'Nonius Kappa CCD diffractometer'
_diffrn_measurement_method '\f and \w scans'
_diffrn_radiation_monochromator graphite
_diffrn_radiation_source 'fine-focus sealed tube'
_diffrn_radiation_type MoK\a
_diffrn_radiation_wavelength 0.71073
_diffrn_reflns_av_R_equivalents 0.0162
_diffrn_reflns_av_unetI/netI 0.0241
_diffrn_reflns_Laue_measured_fraction_full 0.993
_diffrn_reflns_Laue_measured_fraction_max 0.992
_diffrn_reflns_limit_h_max 16
_diffrn_reflns_limit_h_min -16
_diffrn_reflns_limit_k_max 20
_diffrn_reflns_limit_k_min -20
_diffrn_reflns_limit_l_max 10
_diffrn_reflns_limit_l_min -10
_diffrn_reflns_number 6469
_diffrn_reflns_point_group_measured_fraction_full 0.993
_diffrn_reflns_point_group_measured_fraction_max 0.992
_diffrn_reflns_theta_full 25.240
_diffrn_reflns_theta_max 27.518
_diffrn_reflns_theta_min 2.146
_exptl_absorpt_coefficient_mu 2.816
_exptl_absorpt_correction_T_max .655
_exptl_absorpt_correction_T_min .575
_exptl_absorpt_correction_type multi-scan
_exptl_absorpt_process_details 'DENZO-SMN (Otwinovski & Minor, 1997)'
_exptl_crystal_colour yellow
_exptl_crystal_density_diffrn 1.562
_exptl_crystal_description prism
_exptl_crystal_F_000 688
_exptl_crystal_size_max .2
_exptl_crystal_size_mid .2
_exptl_crystal_size_min .15
_refine_diff_density_max 0.419
_refine_diff_density_min -0.610
_refine_diff_density_rms 0.141
_refine_ls_extinction_method none
_refine_ls_goodness_of_fit_ref 1.132
_refine_ls_hydrogen_treatment constr
_refine_ls_matrix_type full
_refine_ls_number_parameters 190
_refine_ls_number_reflns 3332
_refine_ls_number_restraints 0
_refine_ls_restrained_S_all 1.132
_refine_ls_R_factor_all 0.0552
_refine_ls_R_factor_gt 0.0341
_refine_ls_shift/su_max 0.001
_refine_ls_shift/su_mean 0.000
_refine_ls_structure_factor_coef Fsqd
_refine_ls_weighting_details 'w=1/[\s^2^(Fo^2^)+(0.0601P)^2^+0.2316P] where P=(Fo^2^+2Fc^2^)/3'
_refine_ls_weighting_scheme calc
_refine_ls_wR_factor_gt 0.0899
_refine_ls_wR_factor_ref 0.1108
_reflns_Friedel_coverage 0.000
_reflns_number_gt 2521
_reflns_number_total 3332
_reflns_threshold_expression 'I > 2\s(I)'
_cod_data_source_file jo5b02467_si_001.cif
_cod_data_source_block crystr4
_cod_original_sg_symbol_H-M 'P 21/c'
_cod_database_code 4036518
_shelx_space_group_comment
;
The symmetry employed for this shelxl refinement is uniquely defined
by the following loop, which should always be used as a source of
symmetry information in preference to the above space-group names.
They are only intended as comments.
;
_shelxl_version_number 2013-4

loop_
_space_group_symop_operation_xyz
'x, y, z'
'-x, y+1/2, -z+1/2'
'-x, -y, -z'
'x, -y-1/2, z-1/2'

loop_
_atom_site_label
_atom_site_type_symbol
_atom_site_fract_x
_atom_site_fract_y
_atom_site_fract_z
_atom_site_U_iso_or_equiv
_atom_site_adp_type
_atom_site_occupancy
_atom_site_site_symmetry_order
_atom_site_calc_flag
_atom_site_refinement_flags_posn
_atom_site_refinement_flags_adp
Br1 Br 0.68496(3) 1.22320(2) 0.35112(4) 0.06260(14) Uani 1 1 d . .
O1 O 0.9959(2) 1.1652(2) 0.4361(3) 0.0974(9) Uani 1 1 d . .
O2 O 0.90172(16) 1.05663(16) 0.4789(2) 0.0664(5) Uani 1 1 d . .
N1 N 0.64337(15) 0.97535(13) 0.2236(3) 0.0433(4) Uani 1 1 d . .
N2 N 0.56686(17) 0.98050(15) 0.3152(3) 0.0543(5) Uani 1 1 d . .
N3 N 0.92900(17) 1.10760(17) 0.3816(3) 0.0570(6) Uani 1 1 d . .
C1 C 0.5826(2) 0.83951(18) 0.0788(4) 0.0554(6) Uani 1 1 d . .
H1 H 0.5083 0.8562 0.0557 0.066 Uiso 1 1 calc R U
C2 C 0.6087(3) 0.7597(2) 0.0287(4) 0.0703(8) Uani 1 1 d . .
H2 H 0.5514 0.7223 -0.0287 0.084 Uiso 1 1 calc R U
C3 C 0.7186(3) 0.7351(2) 0.0628(5) 0.0729(9) Uani 1 1 d . .
H3 H 0.7351 0.6809 0.0295 0.087 Uiso 1 1 calc R U
C4 C 0.8045(3) 0.7902(2) 0.1461(4) 0.0653(8) Uani 1 1 d . .
H4 H 0.8787 0.7738 0.1666 0.078 Uiso 1 1 calc R U
C5 C 0.7796(2) 0.86988(17) 0.1988(4) 0.0516(6) Uani 1 1 d . .
H5 H 0.8369 0.9071 0.2575 0.062 Uiso 1 1 calc R U
C6 C 0.66883(19) 0.89383(15) 0.1636(3) 0.0425(5) Uani 1 1 d . .
C7 C 0.69479(18) 1.05169(15) 0.2192(3) 0.0393(5) Uani 1 1 d . .
C8 C 0.6478(2) 1.10779(16) 0.3106(3) 0.0443(5) Uani 1 1 d . .
C9 C 0.5705(2) 1.06130(18) 0.3677(4) 0.0541(6) Uani 1 1 d . .
H9 H 0.5270 1.0839 0.4341 0.065 Uiso 1 1 calc R U
C10 C 0.77248(18) 1.06611(15) 0.1134(3) 0.0395(5) Uani 1 1 d . .
C11 C 0.7359(2) 1.05356(17) -0.0709(3) 0.0471(5) Uani 1 1 d . .
H11 H 0.6634 1.0337 -0.1250 0.057 Uiso 1 1 calc R U
C12 C 0.8041(2) 1.0697(2) -0.1755(4) 0.0590(7) Uani 1 1 d . .
H12 H 0.7780 1.0594 -0.2983 0.071 Uiso 1 1 calc R U
C13 C 0.9109(3) 1.1010(2) -0.0993(4) 0.0637(7) Uani 1 1 d . .
H13 H 0.9566 1.1120 -0.1707 0.076 Uiso 1 1 calc R U
C14 C 0.9500(2) 1.1160(2) 0.0829(4) 0.0593(7) Uani 1 1 d . .
H14 H 1.0211 1.1387 0.1351 0.071 Uiso 1 1 calc R U
C15 C 0.88138(19) 1.09680(16) 0.1863(3) 0.0451(5) Uani 1 1 d . .

loop_
_atom_site_aniso_label
_atom_site_aniso_U_11
_atom_site_aniso_U_22
_atom_site_aniso_U_33
_atom_site_aniso_U_23
_atom_site_aniso_U_13
_atom_site_aniso_U_12
Br1 0.0725(2) 0.05004(19) 0.0724(2) -0.01070(12) 0.03272(16) -0.00255(11)
O1 0.0799(15) 0.131(2) 0.0739(15) -0.0285(15) 0.0129(12) -0.0524(16)
O2 0.0574(11) 0.0995(16) 0.0423(10) 0.0036(11) 0.0153(8) 0.0045(11)
N1 0.0394(9) 0.0459(11) 0.0503(11) 0.0006(9) 0.0222(8) -0.0019(8)
N2 0.0497(12) 0.0591(13) 0.0659(14) 0.0011(11) 0.0351(10) -0.0033(9)
N3 0.0417(11) 0.0817(17) 0.0471(12) -0.0087(12) 0.0131(9) -0.0071(11)
C1 0.0491(13) 0.0586(16) 0.0557(15) 0.0011(12) 0.0118(11) -0.0092(11)
C2 0.087(2) 0.0597(18) 0.0623(18) -0.0117(14) 0.0202(16) -0.0199(16)
C3 0.105(3) 0.0515(17) 0.070(2) -0.0119(14) 0.039(2) 0.0015(16)
C4 0.0678(19) 0.0579(18) 0.079(2) -0.0016(14) 0.0357(16) 0.0092(13)
C5 0.0479(13) 0.0510(14) 0.0593(15) -0.0007(12) 0.0213(11) -0.0006(10)
C6 0.0469(12) 0.0433(12) 0.0410(11) 0.0020(9) 0.0188(10) -0.0020(9)
C7 0.0358(10) 0.0445(12) 0.0391(11) 0.0014(9) 0.0139(8) 0.0001(9)
C8 0.0442(12) 0.0458(13) 0.0457(13) -0.0010(10) 0.0177(10) 0.0016(10)
C9 0.0491(13) 0.0615(16) 0.0617(16) -0.0006(13) 0.0317(12) 0.0036(11)
C10 0.0391(11) 0.0414(12) 0.0416(12) 0.0031(9) 0.0174(9) -0.0001(9)
C11 0.0428(12) 0.0573(14) 0.0415(12) 0.0003(11) 0.0131(10) -0.0018(10)
C12 0.0677(17) 0.0716(18) 0.0417(13) 0.0024(12) 0.0229(12) 0.0004(14)
C13 0.0671(17) 0.079(2) 0.0568(16) 0.0002(14) 0.0371(14) -0.0126(15)
C14 0.0502(14) 0.0718(18) 0.0623(17) -0.0061(14) 0.0266(12) -0.0162(13)
C15 0.0421(12) 0.0524(14) 0.0422(12) -0.0006(10) 0.0150(10) -0.0052(10)

loop_
_atom_type_symbol
_atom_type_description
_atom_type_scat_dispersion_real
_atom_type_scat_dispersion_imag
_atom_type_scat_source
C C 0.0033 0.0016 'International Tables Vol C Tables 4.2.6.8 and 6.1.1.4'
H H 0.0000 0.0000 'International Tables Vol C Tables 4.2.6.8 and 6.1.1.4'
N N 0.0061 0.0033 'International Tables Vol C Tables 4.2.6.8 and 6.1.1.4'
O O 0.0106 0.0060 'International Tables Vol C Tables 4.2.6.8 and 6.1.1.4'
Br Br -0.2901 2.4595 'International Tables Vol C Tables 4.2.6.8 and 6.1.1.4'

loop_
_geom_angle_atom_site_label_1
_geom_angle_atom_site_label_2
_geom_angle_atom_site_label_3
_geom_angle
N2 N1 C7 111.99(19)
N2 N1 C6 119.25(19)
C7 N1 C6 128.36(18)
C9 N2 N1 104.9(2)
O1 N3 O2 124.1(2)
O1 N3 C15 117.8(2)
O2 N3 C15 118.1(2)
C6 C1 C2 118.6(3)
C6 C1 H1 120.7
C2 C1 H1 120.7
C3 C2 C1 120.6(3)
C3 C2 H2 119.7
C1 C2 H2 119.7
C2 C3 C4 120.5(3)
C2 C3 H3 119.8
C4 C3 H3 119.8
C3 C4 C5 119.5(3)
C3 C4 H4 120.2
C5 C4 H4 120.2
C4 C5 C6 119.4(3)
C4 C5 H5 120.3
C6 C5 H5 120.3
C1 C6 C5 121.4(2)
C1 C6 N1 119.3(2)
C5 C6 N1 119.2(2)
N1 C7 C8 105.49(19)
N1 C7 C10 123.1(2)
C8 C7 C10 131.0(2)
C7 C8 C9 106.5(2)
C7 C8 Br1 125.63(18)
C9 C8 Br1 127.88(19)
N2 C9 C8 111.2(2)
N2 C9 H9 124.4
C8 C9 H9 124.4
C11 C10 C15 116.5(2)
C11 C10 C7 119.8(2)
C15 C10 C7 123.6(2)
C12 C11 C10 121.6(2)
C12 C11 H11 119.2
C10 C11 H11 119.2
C11 C12 C13 120.4(3)
C11 C12 H12 119.8
C13 C12 H12 119.8
C12 C13 C14 119.9(2)
C12 C13 H13 120.0
C14 C13 H13 120.0
C13 C14 C15 118.8(2)
C13 C14 H14 120.6
C15 C14 H14 120.6
C14 C15 C10 122.8(2)
C14 C15 N3 117.2(2)
C10 C15 N3 120.0(2)

loop_
_geom_bond_atom_site_label_1
_geom_bond_atom_site_label_2
_geom_bond_distance
Br1 C8 1.870(2)
O1 N3 1.217(3)
O2 N3 1.222(3)
N1 N2 1.364(3)
N1 C7 1.364(3)
N1 C6 1.430(3)
N2 C9 1.328(4)
N3 C15 1.471(3)
C1 C6 1.376(4)
C1 C2 1.379(5)
C1 H1 0.9300
C2 C3 1.376(5)
C2 H2 0.9300
C3 C4 1.378(5)
C3 H3 0.9300
C4 C5 1.380(4)
C4 H4 0.9300
C5 C6 1.382(3)
C5 H5 0.9300
C7 C8 1.375(3)
C7 C10 1.476(3)
C8 C9 1.390(3)
C9 H9 0.9300
C10 C11 1.387(3)
C10 C15 1.394(3)
C11 C12 1.376(3)
C11 H11 0.9300
C12 C13 1.378(4)
C12 H12 0.9300
C13 C14 1.379(4)
C13 H13 0.9300
C14 C15 1.382(3)
C14 H14 0.9300

loop_
_geom_torsion_atom_site_label_1
_geom_torsion_atom_site_label_2
_geom_torsion_atom_site_label_3
_geom_torsion_atom_site_label_4
_geom_torsion
C7 N1 N2 C9 0.3(3)
C6 N1 N2 C9 173.7(2)
C6 C1 C2 C3 0.0(5)
C1 C2 C3 C4 -0.7(5)
C2 C3 C4 C5 1.4(5)
C3 C4 C5 C6 -1.4(4)
C2 C1 C6 C5 0.0(4)
C2 C1 C6 N1 -177.3(3)
C4 C5 C6 C1 0.7(4)
C4 C5 C6 N1 178.0(2)
N2 N1 C6 C1 46.5(3)
C7 N1 C6 C1 -141.3(2)
N2 N1 C6 C5 -130.8(2)
C7 N1 C6 C5 41.4(3)
N2 N1 C7 C8 -0.6(3)
C6 N1 C7 C8 -173.3(2)
N2 N1 C7 C10 -173.5(2)
C6 N1 C7 C10 13.8(4)
N1 C7 C8 C9 0.7(3)
C10 C7 C8 C9 172.8(2)
N1 C7 C8 Br1 179.64(17)
C10 C7 C8 Br1 -8.3(4)
N1 N2 C9 C8 0.2(3)
C7 C8 C9 N2 -0.6(3)
Br1 C8 C9 N2 -179.49(19)
N1 C7 C10 C11 58.7(3)
C8 C7 C10 C11 -112.2(3)
N1 C7 C10 C15 -125.1(3)
C8 C7 C10 C15 64.0(4)
C15 C10 C11 C12 0.7(4)
C7 C10 C11 C12 177.2(2)
C10 C11 C12 C13 -1.5(5)
C11 C12 C13 C14 0.2(5)
C12 C13 C14 C15 1.8(5)
C13 C14 C15 C10 -2.7(4)
C13 C14 C15 N3 175.5(3)
C11 C10 C15 C14 1.4(4)
C7 C10 C15 C14 -174.9(2)
C11 C10 C15 N3 -176.8(2)
C7 C10 C15 N3 6.9(4)
O1 N3 C15 C14 33.8(4)
O2 N3 C15 C14 -144.0(3)
O1 N3 C15 C10 -147.9(3)
O2 N3 C15 C10 34.3(4)
